data_7160509
loop_
_publ_author_name
'Sbei, Najoua'
'Rahali, Seyfeddine'
'Ahmed, Nisar'

_publ_section_title
;
 C-H bond cyanation: electrochemical synthesis of phenylbenzimidoyl
 cyanide derivatives.
;
_journal_issue 20
_journal_name_full 'Organic &amp; biomolecular chemistry'
_journal_page_first 4917
_journal_page_last 4921
_journal_paper_doi 10.1039/d5ob00522a
_journal_volume 23
_journal_year 2025
_chemical_formula_moiety 'C14 H10 N2'
_chemical_formula_sum 'C14 H10 N2'
_chemical_formula_weight 206.24
_space_group_crystal_system orthorhombic
_space_group_IT_number 61
_space_group_name_Hall '-P 2ac 2ab'
_space_group_name_H-M_alt 'P b c a'
_atom_sites_solution_hydrogens geom
_atom_sites_solution_primary dual
_audit_creation_date 2021-04-30
_audit_creation_method
;
Olex2 1.3
(compiled 2020.11.12 svn.r5f609507 for OlexSys, GUI svn.r6272)
;
_audit_update_record
;
2025-01-22 deposited with the CCDC.	2025-04-22 downloaded from the CCDC.
;
_cell_angle_alpha 90
_cell_angle_beta 90
_cell_angle_gamma 90
_cell_formula_units_Z 8
_cell_length_a 11.9000(2)
_cell_length_b 7.30150(10)
_cell_length_c 24.8756(4)
_cell_measurement_reflns_used 10144
_cell_measurement_temperature 150
_cell_measurement_theta_max 27.0400
_cell_measurement_theta_min 2.3900
_cell_volume 2161.39(6)
_computing_cell_refinement 'CrysAlisPro 1.171.40.67a (Rigaku OD, 2019)'
_computing_data_collection 'CrysAlisPro 1.171.40.67a (Rigaku OD, 2019)'
_computing_data_reduction 'CrysAlisPro 1.171.40.67a (Rigaku OD, 2019)'
_computing_molecular_graphics 'Olex2 1.3 (Dolomanov et al., 2009)'
_computing_publication_material 'Olex2 1.3 (Dolomanov et al., 2009)'
_computing_structure_refinement 'SHELXL 2018/3 (Sheldrick, 2015)'
_computing_structure_solution 'SHELXT 2018/2 (Sheldrick, 2018)'
_diffrn_ambient_temperature 150
_diffrn_detector 'CCD plate'
_diffrn_measured_fraction_theta_full 0.997
_diffrn_measured_fraction_theta_max 0.998
_diffrn_measurement_details
;
List of Runs (angles in degrees, time in seconds):

  # Type    Start    End  Width  t~exp~   \w     \q     \k     \f   Frames
#--------------------------------------------------------------------------
  1  \w    -90.00  90.00   1.00  300.60    --    0.00 180.00 254.00  180
  2  \w    -90.00 -30.00   1.00  300.60    --    0.00 180.00  62.00   60
;
_diffrn_measurement_device 'abstract diffractometer'
_diffrn_measurement_device_type 'esperanto-CrysAlisPro-abstract goniometer imported esperanto images'
_diffrn_measurement_method '\w scans'
_diffrn_orient_matrix_type 'CrysAlisPro convention (1999,Acta A55,543-557)'
_diffrn_orient_matrix_UB_11 0.0465817000
_diffrn_orient_matrix_UB_12 0.0533671000
_diffrn_orient_matrix_UB_13 0.0084421000
_diffrn_orient_matrix_UB_21 -0.0370551000
_diffrn_orient_matrix_UB_22 0.0703850000
_diffrn_orient_matrix_UB_23 0.0084853000
_diffrn_orient_matrix_UB_31 -0.0029952000
_diffrn_orient_matrix_UB_32 -0.0404392000
_diffrn_orient_matrix_UB_33 0.0258834000
_diffrn_radiation_monochromator graphite
_diffrn_radiation_probe x-ray
_diffrn_radiation_type 'Mo K\a'
_diffrn_radiation_wavelength 0.71073
_diffrn_reflns_av_R_equivalents 0.0560
_diffrn_reflns_av_unetI/netI 0.0213
_diffrn_reflns_Laue_measured_fraction_full 0.997
_diffrn_reflns_Laue_measured_fraction_max 0.998
_diffrn_reflns_limit_h_max 15
_diffrn_reflns_limit_h_min -15
_diffrn_reflns_limit_k_max 9
_diffrn_reflns_limit_k_min -9
_diffrn_reflns_limit_l_max 30
_diffrn_reflns_limit_l_min -31
_diffrn_reflns_number 20940
_diffrn_reflns_point_group_measured_fraction_full 0.997
_diffrn_reflns_point_group_measured_fraction_max 0.998
_diffrn_reflns_theta_full 25.242
_diffrn_reflns_theta_max 27.099
_diffrn_reflns_theta_min 2.369
_diffrn_source 'fine-focus sealed X-ray tube'
_diffrn_source_type 'Enhance (Mo) X-ray Source'
_exptl_absorpt_coefficient_mu 0.076
_exptl_absorpt_correction_T_max 1.00000
_exptl_absorpt_correction_T_min 0.91925
_exptl_absorpt_correction_type multi-scan
_exptl_absorpt_process_details
;
CrysAlisPro 1.171.40.67a (Rigaku Oxford Diffraction, 2019)
Empirical absorption correction using spherical harmonics,
 implemented in SCALE3 ABSPACK scaling algorithm.
;
_exptl_crystal_colour yellow
_exptl_crystal_colour_primary yellow
_exptl_crystal_density_diffrn 1.268
_exptl_crystal_description prism
_exptl_crystal_F_000 864
_exptl_crystal_size_max 0.252
_exptl_crystal_size_mid 0.225
_exptl_crystal_size_min 0.205
_refine_diff_density_max 0.176
_refine_diff_density_min -0.206
_refine_diff_density_rms 0.048
_refine_ls_extinction_method none
_refine_ls_goodness_of_fit_ref 1.078
_refine_ls_hydrogen_treatment constr
_refine_ls_matrix_type full
_refine_ls_number_parameters 145
_refine_ls_number_reflns 2379
_refine_ls_number_restraints 0
_refine_ls_restrained_S_all 1.078
_refine_ls_R_factor_all 0.0511
_refine_ls_R_factor_gt 0.0442
_refine_ls_shift/su_max 0.000
_refine_ls_shift/su_mean 0.000
_refine_ls_structure_factor_coef Fsqd
_refine_ls_weighting_details 'w=1/[\s^2^(Fo^2^)+(0.0680P)^2^+0.4169P] where P=(Fo^2^+2Fc^2^)/3'
_refine_ls_weighting_scheme calc
_refine_ls_wR_factor_gt 0.1185
_refine_ls_wR_factor_ref 0.1242
_reflns_Friedel_coverage 0.000
_reflns_number_gt 2028
_reflns_number_total 2379
_reflns_threshold_expression 'I > 2\s(I)'
_cod_data_source_file d5ob00522a2.cif
_cod_data_source_block ne-1
_cod_depositor_comments 'Adding full bibliography for 7160509.cif.'
_cod_database_code 7160509
_shelx_shelxl_version_number 2018/3
_chemical_oxdiff_formula 'C H N '
_shelx_space_group_comment
;
The symmetry employed for this shelxl refinement is uniquely defined
by the following loop, which should always be used as a source of
symmetry information in preference to the above space-group names.
They are only intended as comments.
;
_shelx_estimated_absorpt_t_max 0.985
_shelx_estimated_absorpt_t_min 0.981
_reflns_odcompleteness_completeness 99.75
_reflns_odcompleteness_iscentric 1
_reflns_odcompleteness_theta 27.04
_olex2_refinement_description
;
1. Fixed Uiso
 At 1.2 times of:
  All C(H) groups
2.a Aromatic/amide H refined with riding coordinates:
 C14(H14), C13(H13), C10(H10), C11(H11), C6(H6), C12(H12), C2(H2), C4(H4),
 C1(H1), C3(H3)
;
_olex2_submission_special_instructions 'No special instructions were received'
_oxdiff_exptl_absorpt_empirical_details
;
Empirical correction (ABSPACK) includes:
- Absorption correction using spherical harmonics
- Frame scaling
;
_oxdiff_exptl_absorpt_empirical_full_max 1.164
_oxdiff_exptl_absorpt_empirical_full_min 0.760

loop_
_space_group_symop_operation_xyz
'x, y, z'
'-x+1/2, -y, z+1/2'
'-x, y+1/2, -z+1/2'
'x+1/2, -y+1/2, -z'
'-x, -y, -z'
'x-1/2, y, -z-1/2'
'x, -y-1/2, z-1/2'
'-x-1/2, y-1/2, z'

loop_
_atom_site_label
_atom_site_type_symbol
_atom_site_fract_x
_atom_site_fract_y
_atom_site_fract_z
_atom_site_U_iso_or_equiv
_atom_site_adp_type
_atom_site_occupancy
_atom_site_site_symmetry_order
_atom_site_calc_flag
_atom_site_refinement_flags_posn
_atom_site_refinement_flags_adp
_atom_site_refinement_flags_occupancy
_atom_site_disorder_assembly
_atom_site_disorder_group
N2 N 0.55693(8) 0.75682(14) 0.39781(4) 0.0314(2) Uani 1 1 d . . . . .
N1 N 0.29117(9) 0.57803(17) 0.36831(4) 0.0381(3) Uani 1 1 d . . . . .
C8 C 0.36773(10) 0.63950(16) 0.38960(4) 0.0293(3) Uani 1 1 d . . . . .
C5 C 0.44980(10) 0.71981(16) 0.47911(5) 0.0288(3) Uani 1 1 d . . . . .
C7 C 0.46433(9) 0.71059(16) 0.41998(5) 0.0282(3) Uani 1 1 d . . . . .
C9 C 0.57333(10) 0.75855(16) 0.34150(4) 0.0298(3) Uani 1 1 d . . . . .
C14 C 0.67312(10) 0.68128(17) 0.32206(5) 0.0331(3) Uani 1 1 d . . . . .
H14 H 0.724181 0.624373 0.346205 0.040 Uiso 1 1 calc R U . . .
C13 C 0.69737(11) 0.68789(18) 0.26747(5) 0.0365(3) Uani 1 1 d . . . . .
H13 H 0.764070 0.632511 0.254201 0.044 Uiso 1 1 calc R U . . .
C10 C 0.50010(11) 0.84604(17) 0.30604(5) 0.0343(3) Uani 1 1 d . . . . .
H10 H 0.432512 0.899574 0.318932 0.041 Uiso 1 1 calc R U . . .
C11 C 0.52679(12) 0.85429(17) 0.25163(5) 0.0379(3) Uani 1 1 d . . . . .
H11 H 0.477434 0.914947 0.227469 0.045 Uiso 1 1 calc R U . . .
C6 C 0.53777(11) 0.78332(19) 0.51106(5) 0.0367(3) Uani 1 1 d . . . . .
H6 H 0.606159 0.821040 0.494760 0.044 Uiso 1 1 calc R U . . .
C12 C 0.62453(12) 0.77505(16) 0.23231(5) 0.0378(3) Uani 1 1 d . . . . .
H12 H 0.641609 0.780424 0.195038 0.045 Uiso 1 1 calc R U . . .
C2 C 0.42672(11) 0.73937(19) 0.59031(5) 0.0384(3) Uani 1 1 d . . . . .
H2 H 0.418710 0.746988 0.628237 0.046 Uiso 1 1 calc R U . . .
C4 C 0.35042(10) 0.6651(2) 0.50359(5) 0.0383(3) Uani 1 1 d . . . . .
H4 H 0.290127 0.620199 0.482309 0.046 Uiso 1 1 calc R U . . .
C1 C 0.52618(11) 0.79179(19) 0.56628(5) 0.0380(3) Uani 1 1 d . . . . .
H1 H 0.586905 0.833852 0.587776 0.046 Uiso 1 1 calc R U . . .
C3 C 0.33880(12) 0.6758(2) 0.55920(5) 0.0455(4) Uani 1 1 d . . . . .
H3 H 0.270412 0.639436 0.575747 0.055 Uiso 1 1 calc R U . . .

loop_
_atom_site_aniso_label
_atom_site_aniso_U_11
_atom_site_aniso_U_22
_atom_site_aniso_U_33
_atom_site_aniso_U_23
_atom_site_aniso_U_13
_atom_site_aniso_U_12
N2 0.0303(5) 0.0362(5) 0.0276(5) -0.0059(4) 0.0023(4) 0.0015(4)
N1 0.0333(6) 0.0496(7) 0.0315(5) -0.0062(5) -0.0038(4) 0.0028(5)
C8 0.0291(6) 0.0344(6) 0.0244(5) -0.0025(4) 0.0016(4) 0.0064(5)
C5 0.0274(6) 0.0328(6) 0.0262(6) -0.0039(4) -0.0002(4) 0.0071(4)
C7 0.0271(6) 0.0302(6) 0.0272(6) -0.0047(4) -0.0006(4) 0.0055(4)
C9 0.0324(6) 0.0298(6) 0.0271(6) -0.0048(4) 0.0042(4) -0.0033(5)
C14 0.0285(6) 0.0357(6) 0.0351(6) -0.0042(5) 0.0042(5) -0.0033(5)
C13 0.0359(6) 0.0343(6) 0.0392(7) -0.0046(5) 0.0145(5) -0.0046(5)
C10 0.0390(7) 0.0322(6) 0.0316(6) -0.0018(5) 0.0059(5) 0.0051(5)
C11 0.0518(8) 0.0316(6) 0.0303(6) 0.0033(5) 0.0046(5) 0.0031(5)
C6 0.0292(6) 0.0505(8) 0.0305(6) -0.0078(5) 0.0018(5) -0.0032(5)
C12 0.0531(8) 0.0293(6) 0.0308(6) 0.0001(5) 0.0142(5) -0.0050(5)
C2 0.0393(7) 0.0521(8) 0.0238(6) -0.0029(5) 0.0002(5) 0.0102(6)
C4 0.0265(6) 0.0596(8) 0.0290(6) -0.0047(5) -0.0010(4) 0.0010(5)
C1 0.0345(6) 0.0491(8) 0.0304(6) -0.0079(5) -0.0050(5) 0.0023(5)
C3 0.0315(7) 0.0753(10) 0.0298(6) -0.0017(6) 0.0045(5) -0.0002(6)

loop_
_atom_type_symbol
_atom_type_description
_atom_type_scat_dispersion_real
_atom_type_scat_dispersion_imag
_atom_type_scat_source
C C 0.0033 0.0016 'International Tables Vol C Tables 4.2.6.8 and 6.1.1.4'
H H 0.0000 0.0000 'International Tables Vol C Tables 4.2.6.8 and 6.1.1.4'
N N 0.0061 0.0033 'International Tables Vol C Tables 4.2.6.8 and 6.1.1.4'

loop_
_geom_angle_atom_site_label_1
_geom_angle_atom_site_label_2
_geom_angle_atom_site_label_3
_geom_angle
_geom_angle_site_symmetry_1
_geom_angle_site_symmetry_3
_geom_angle_publ_flag
C7 N2 C9 123.28(10) . . ?
N1 C8 C7 176.23(13) . . ?
C6 C5 C7 119.56(10) . . ?
C4 C5 C7 121.41(10) . . ?
C4 C5 C6 119.03(11) . . ?
N2 C7 C8 123.08(10) . . ?
N2 C7 C5 121.11(10) . . ?
C8 C7 C5 115.77(10) . . ?
C14 C9 N2 117.08(11) . . ?
C10 C9 N2 122.97(10) . . ?
C10 C9 C14 119.73(11) . . ?
C9 C14 H14 120.0 . . ?
C13 C14 C9 119.97(12) . . ?
C13 C14 H14 120.0 . . ?
C14 C13 H13 119.9 . . ?
C12 C13 C14 120.19(11) . . ?
C12 C13 H13 119.9 . . ?
C9 C10 H10 120.3 . . ?
C11 C10 C9 119.49(11) . . ?
C11 C10 H10 120.3 . . ?
C10 C11 H11 119.6 . . ?
C12 C11 C10 120.74(12) . . ?
C12 C11 H11 119.6 . . ?
C5 C6 H6 119.8 . . ?
C1 C6 C5 120.44(11) . . ?
C1 C6 H6 119.8 . . ?
C13 C12 H12 120.1 . . ?
C11 C12 C13 119.86(11) . . ?
C11 C12 H12 120.1 . . ?
C1 C2 H2 120.0 . . ?
C1 C2 C3 120.00(11) . . ?
C3 C2 H2 120.0 . . ?
C5 C4 H4 119.9 . . ?
C5 C4 C3 120.26(12) . . ?
C3 C4 H4 119.9 . . ?
C6 C1 H1 119.9 . . ?
C2 C1 C6 120.24(12) . . ?
C2 C1 H1 119.9 . . ?
C2 C3 C4 120.01(12) . . ?
C2 C3 H3 120.0 . . ?
C4 C3 H3 120.0 . . ?

loop_
_geom_bond_atom_site_label_1
_geom_bond_atom_site_label_2
_geom_bond_distance
_geom_bond_site_symmetry_2
_geom_bond_publ_flag
N2 C7 1.2777(15) . ?
N2 C9 1.4144(15) . ?
N1 C8 1.1454(15) . ?
C8 C7 1.4703(16) . ?
C5 C7 1.4827(16) . ?
C5 C6 1.3936(16) . ?
C5 C4 1.3889(17) . ?
C9 C14 1.4007(16) . ?
C9 C10 1.3949(17) . ?
C14 H14 0.9500 . ?
C14 C13 1.3891(17) . ?
C13 H13 0.9500 . ?
C13 C12 1.3862(19) . ?
C10 H10 0.9500 . ?
C10 C11 1.3915(17) . ?
C11 H11 0.9500 . ?
C11 C12 1.3851(18) . ?
C6 H6 0.9500 . ?
C6 C1 1.3819(17) . ?
C12 H12 0.9500 . ?
C2 H2 0.9500 . ?
C2 C1 1.3801(18) . ?
C2 C3 1.3816(19) . ?
C4 H4 0.9500 . ?
C4 C3 1.3923(17) . ?
C1 H1 0.9500 . ?
C3 H3 0.9500 . ?

loop_
_geom_torsion_atom_site_label_1
_geom_torsion_atom_site_label_2
_geom_torsion_atom_site_label_3
_geom_torsion_atom_site_label_4
_geom_torsion
_geom_torsion_site_symmetry_1
_geom_torsion_site_symmetry_2
_geom_torsion_site_symmetry_3
_geom_torsion_site_symmetry_4
_geom_torsion_publ_flag
N2 C9 C14 C13 -176.33(11) . . . . ?
N2 C9 C10 C11 174.82(11) . . . . ?
C5 C6 C1 C2 -0.8(2) . . . . ?
C5 C4 C3 C2 -0.6(2) . . . . ?
C7 N2 C9 C14 -134.74(12) . . . . ?
C7 N2 C9 C10 50.76(17) . . . . ?
C7 C5 C6 C1 -179.56(12) . . . . ?
C7 C5 C4 C3 -179.75(13) . . . . ?
C9 N2 C7 C8 5.26(17) . . . . ?
C9 N2 C7 C5 -176.99(11) . . . . ?
C9 C14 C13 C12 1.72(18) . . . . ?
C9 C10 C11 C12 0.67(19) . . . . ?
C14 C9 C10 C11 0.46(18) . . . . ?
C14 C13 C12 C11 -0.59(19) . . . . ?
C10 C9 C14 C13 -1.65(18) . . . . ?
C10 C11 C12 C13 -0.61(19) . . . . ?
C6 C5 C7 N2 1.27(17) . . . . ?
C6 C5 C7 C8 179.18(11) . . . . ?
C6 C5 C4 C3 0.7(2) . . . . ?
C4 C5 C7 N2 -178.24(12) . . . . ?
C4 C5 C7 C8 -0.33(17) . . . . ?
C4 C5 C6 C1 -0.04(19) . . . . ?
C1 C2 C3 C4 -0.2(2) . . . . ?
C3 C2 C1 C6 0.9(2) . . . . ?
